data_4313904
loop_
_publ_author_name
'Tarlok S. Lobana'
Rimple
'Alfonso Castineiras'
'Peter Turner'

_publ_section_title
;
 Copper-Selenium Interactions: Influence of Alkane Spacer and Halide Anion
 in the Synthesis of Unusual Polynuclear Copper(I) Complexes with
 Bis(diphenylselenophosphinyl)alkanes
;
_journal_name_full 'Inorganic Chemistry'
_journal_page_first 4731
_journal_page_last 4737
_journal_paper_doi 10.1021/ic034010n
_journal_volume 42
_journal_year 2003
_chemical_formula_sum 'C54 H52 Cu3 I3 P4 Se4'
_chemical_formula_weight 1712.00
_chemical_name_systematic
; 
 ? 
;
_space_group_IT_number 15
_symmetry_cell_setting monoclinic
_symmetry_space_group_name_Hall '-C 2yc'
_symmetry_space_group_name_H-M 'C 1 2/c 1'
_atom_sites_solution_hydrogens geom
_atom_sites_solution_primary direct
_atom_sites_solution_secondary difmap
_audit_creation_method SHELXL-97
_cell_angle_alpha 90.00
_cell_angle_beta 111.980(2)
_cell_angle_gamma 90.00
_cell_formula_units_Z 4
_cell_length_a 37.352(5)
_cell_length_b 9.638(1)
_cell_length_c 17.729(2)
_cell_measurement_reflns_used 936
_cell_measurement_temperature 293(2)
_cell_measurement_theta_max 24.96
_cell_measurement_theta_min 2.19
_cell_volume 5918.5(12)
_computing_cell_refinement 'SMART-Software (Bruker, 1998)'
_computing_data_collection 'SMART-Software (Bruker, 1998)'
_computing_data_reduction 'SAINT-Software (Bruker, 1998)'
_computing_molecular_graphics 'ZORTEP (L. Zsolnai, 1997)'
_computing_publication_material 'SHELXL-97 (Sheldrick, 1997)'
_computing_structure_refinement 'SHELXL-97 (Sheldrick, 1997)'
_computing_structure_solution 'SHELXS-97 (Sheldrick, 1990)'
_diffrn_ambient_temperature 293(2)
_diffrn_measured_fraction_theta_full 0.469
_diffrn_measured_fraction_theta_max 0.469
_diffrn_measurement_device_type 'Bruker SMART CCD-1000'
_diffrn_measurement_method 'omega scans'
_diffrn_radiation_monochromator graphite
_diffrn_radiation_source 'fine-focus sealed tube'
_diffrn_radiation_type MoK\a
_diffrn_radiation_wavelength 0.71073
_diffrn_reflns_av_R_equivalents 0.0551
_diffrn_reflns_av_sigmaI/netI 0.0426
_diffrn_reflns_limit_h_max 43
_diffrn_reflns_limit_h_min -46
_diffrn_reflns_limit_k_max 12
_diffrn_reflns_limit_k_min 0
_diffrn_reflns_limit_l_max 22
_diffrn_reflns_limit_l_min 0
_diffrn_reflns_number 21040
_diffrn_reflns_theta_full 26.38
_diffrn_reflns_theta_max 26.38
_diffrn_reflns_theta_min 1.18
_diffrn_standards_decay_% none
_exptl_absorpt_coefficient_mu 5.236
_exptl_absorpt_correction_T_max 0.512
_exptl_absorpt_correction_T_min 0.352
_exptl_absorpt_correction_type SADABS
_exptl_crystal_colour colourless
_exptl_crystal_density_diffrn 1.921
_exptl_crystal_density_method 'not measured'
_exptl_crystal_description prism
_exptl_crystal_F_000 3272
_exptl_crystal_size_max 0.36
_exptl_crystal_size_mid 0.36
_exptl_crystal_size_min 0.22
_refine_diff_density_max 0.665
_refine_diff_density_min -0.677
_refine_diff_density_rms 0.128
_refine_ls_extinction_method none
_refine_ls_goodness_of_fit_ref 0.992
_refine_ls_hydrogen_treatment mixed
_refine_ls_matrix_type full
_refine_ls_number_parameters 308
_refine_ls_number_reflns 6033
_refine_ls_number_restraints 0
_refine_ls_restrained_S_all 0.992
_refine_ls_R_factor_all 0.0653
_refine_ls_R_factor_gt 0.0295
_refine_ls_shift/su_max 0.001
_refine_ls_shift/su_mean 0.000
_refine_ls_structure_factor_coef Fsqd
_refine_ls_weighting_details 'w=1/[\s^2^(Fo^2^)+(0.0194P)^2^+0.0000P] where P=(Fo^2^+2Fc^2^)/3'
_refine_ls_weighting_scheme calc
_refine_ls_wR_factor_gt 0.0759
_refine_ls_wR_factor_ref 0.0866
_reflns_number_gt 3809
_reflns_number_total 6033
_reflns_threshold_expression >2sigma(I)
_cod_data_source_file ic034010nsi20030421_075559_2.cif
_cod_data_source_block 01il03
_cod_original_cell_volume 5918(1)
_cod_database_code 4313904

loop_
_symmetry_equiv_pos_as_xyz
'x, y, z'
'-x, y, -z+1/2'
'x+1/2, y+1/2, z'
'-x+1/2, y+1/2, -z+1/2'
'-x, -y, -z'
'x, -y, z-1/2'
'-x+1/2, -y+1/2, -z'
'x+1/2, -y+1/2, z-1/2'

loop_
_atom_site_label
_atom_site_type_symbol
_atom_site_fract_x
_atom_site_fract_y
_atom_site_fract_z
_atom_site_U_iso_or_equiv
_atom_site_adp_type
_atom_site_occupancy
_atom_site_calc_flag
_atom_site_refinement_flags
_atom_site_disorder_assembly
_atom_site_disorder_group
Cu1 Cu 0.0000 0.82642(10) 0.2500 0.0557(3) Uani 1 d S . .
Cu2 Cu 0.230845(18) 0.70957(7) 0.42430(4) 0.0598(2) Uani 1 d . . .
I1 I 0.0000 0.56683(6) 0.2500 0.07317(18) Uani 1 d S . .
I2 I 0.281385(11) 0.91100(4) 0.46024(2) 0.06786(14) Uani 1 d . . .
Se1 Se 0.049451(13) 0.99138(6) 0.31940(3) 0.04643(14) Uani 1 d . . .
Se2 Se 0.202928(14) 0.69222(5) 0.28177(3) 0.04953(15) Uani 1 d . . .
P1 P 0.08806(3) 0.89184(13) 0.42758(7) 0.0344(3) Uani 1 d . . .
P2 P 0.15376(3) 0.55800(12) 0.25505(7) 0.0345(3) Uani 1 d . . .
C1 C 0.10185(12) 0.7209(5) 0.4076(3) 0.0394(11) Uani 1 d . . .
H1A H 0.1198 0.6816 0.4579 0.047 Uiso 1 calc R . .
H1B H 0.0791 0.6621 0.3886 0.047 Uiso 1 calc R . .
C2 C 0.12063(13) 0.7206(5) 0.3443(3) 0.0428(12) Uani 1 d . . .
H2A H 0.1031 0.7623 0.2943 0.051 Uiso 1 calc R . .
H2B H 0.1440 0.7759 0.3640 0.051 Uiso 1 calc R . .
C3 C 0.13031(12) 0.5746(5) 0.3273(3) 0.0386(11) Uani 1 d . . .
H3A H 0.1066 0.5211 0.3074 0.046 Uiso 1 calc R . .
H3B H 0.1469 0.5333 0.3783 0.046 Uiso 1 calc R . .
C11 C 0.06716(12) 0.8740(5) 0.5043(2) 0.0365(11) Uani 1 d . . .
C12 C 0.06050(16) 0.9932(6) 0.5407(3) 0.0579(14) Uani 1 d . . .
H12 H 0.0681 1.0788 0.5277 0.070 Uiso 1 calc R . .
C13 C 0.04266(17) 0.9861(7) 0.5959(3) 0.0681(17) Uani 1 d . . .
H13 H 0.0379 1.0667 0.6195 0.082 Uiso 1 calc R . .
C14 C 0.03186(14) 0.8587(7) 0.6160(3) 0.0560(14) Uani 1 d . . .
H14 H 0.0199 0.8534 0.6534 0.067 Uiso 1 calc R . .
C15 C 0.03868(13) 0.7399(6) 0.5809(3) 0.0511(13) Uani 1 d . . .
H15 H 0.0315 0.6542 0.5948 0.061 Uiso 1 calc R . .
C16 C 0.05633(13) 0.7476(5) 0.5247(3) 0.0457(12) Uani 1 d . . .
H16 H 0.0608 0.6670 0.5007 0.055 Uiso 1 calc R . .
C21 C 0.13197(12) 0.9899(5) 0.4718(3) 0.0393(11) Uani 1 d . . .
C22 C 0.14053(15) 1.0964(6) 0.4296(3) 0.0600(15) Uani 1 d . . .
H22 H 0.1229 1.1221 0.3787 0.072 Uiso 1 calc R . .
C23 C 0.17563(17) 1.1652(7) 0.4636(4) 0.0737(18) Uani 1 d . . .
H23 H 0.1815 1.2366 0.4348 0.088 Uiso 1 calc R . .
C24 C 0.20166(15) 1.1295(7) 0.5386(4) 0.0690(17) Uani 1 d . . .
H24 H 0.2251 1.1760 0.5608 0.083 Uiso 1 calc R . .
C25 C 0.19291(16) 1.0253(7) 0.5806(4) 0.0786(19) Uani 1 d . . .
H25 H 0.2104 1.0009 0.6319 0.094 Uiso 1 calc R . .
C26 C 0.15847(14) 0.9558(6) 0.5479(3) 0.0608(16) Uani 1 d . . .
H26 H 0.1529 0.8847 0.5772 0.073 Uiso 1 calc R . .
C31 C 0.16503(12) 0.3748(5) 0.2556(3) 0.0356(10) Uani 1 d . . .
C32 C 0.20263(14) 0.3291(6) 0.2795(3) 0.0527(13) Uani 1 d . . .
H32 H 0.2228 0.3927 0.2931 0.063 Uiso 1 calc R . .
C33 C 0.21022(18) 0.1881(6) 0.2833(4) 0.0687(17) Uani 1 d . . .
H33 H 0.2355 0.1566 0.2991 0.082 Uiso 1 calc R . .
C34 C 0.1804(2) 0.0951(6) 0.2635(4) 0.0678(17) Uani 1 d . . .
H34 H 0.1856 0.0005 0.2671 0.081 Uiso 1 calc R . .
C35 C 0.14305(17) 0.1401(6) 0.2387(3) 0.0629(15) Uani 1 d . . .
H35 H 0.1229 0.0766 0.2242 0.076 Uiso 1 calc R . .
C36 C 0.13564(14) 0.2790(5) 0.2352(3) 0.0477(13) Uani 1 d . . .
H36 H 0.1102 0.3095 0.2187 0.057 Uiso 1 calc R . .
C41 C 0.11856(12) 0.5939(4) 0.1545(3) 0.0372(11) Uani 1 d . . .
C42 C 0.07947(13) 0.6102(5) 0.1396(3) 0.0474(13) Uani 1 d . . .
H42 H 0.0709 0.6072 0.1824 0.057 Uiso 1 calc R . .
C43 C 0.05354(15) 0.6307(6) 0.0612(3) 0.0608(15) Uani 1 d . . .
H43 H 0.0275 0.6419 0.0518 0.073 Uiso 1 calc R . .
C44 C 0.06557(17) 0.6349(6) -0.0030(3) 0.0639(16) Uani 1 d . . .
H44 H 0.0478 0.6484 -0.0556 0.077 Uiso 1 calc R . .
C45 C 0.10425(18) 0.6189(6) 0.0111(3) 0.0627(16) Uani 1 d . . .
H45 H 0.1126 0.6214 -0.0323 0.075 Uiso 1 calc R . .
C46 C 0.13093(15) 0.5989(5) 0.0900(3) 0.0537(13) Uani 1 d . . .
H46 H 0.1570 0.5889 0.0994 0.064 Uiso 1 calc R . .

loop_
_atom_site_aniso_label
_atom_site_aniso_U_11
_atom_site_aniso_U_22
_atom_site_aniso_U_33
_atom_site_aniso_U_23
_atom_site_aniso_U_13
_atom_site_aniso_U_12
Cu1 0.0489(5) 0.0736(7) 0.0430(5) 0.000 0.0156(4) 0.000
Cu2 0.0523(4) 0.0674(5) 0.0540(4) -0.0048(4) 0.0131(3) -0.0133(3)
I1 0.0608(3) 0.0700(4) 0.0842(4) 0.000 0.0220(3) 0.000
I2 0.0584(2) 0.0750(3) 0.0589(2) 0.0077(2) 0.00904(19) -0.0267(2)
Se1 0.0407(3) 0.0562(3) 0.0347(3) 0.0042(2) 0.0053(2) 0.0089(2)
Se2 0.0494(3) 0.0512(3) 0.0516(3) -0.0063(3) 0.0231(3) -0.0133(2)
P1 0.0319(6) 0.0427(7) 0.0281(6) -0.0009(5) 0.0108(5) 0.0055(5)
P2 0.0334(6) 0.0375(7) 0.0337(6) -0.0031(5) 0.0137(5) 0.0029(5)
C1 0.036(2) 0.052(3) 0.031(2) 0.001(2) 0.013(2) 0.008(2)
C2 0.051(3) 0.043(3) 0.041(3) -0.003(2) 0.024(2) 0.007(2)
C3 0.037(2) 0.047(3) 0.035(2) -0.004(2) 0.017(2) 0.001(2)
C11 0.030(2) 0.049(3) 0.029(2) -0.001(2) 0.0093(19) 0.008(2)
C12 0.083(4) 0.049(3) 0.056(3) -0.004(3) 0.044(3) 0.009(3)
C13 0.087(4) 0.074(4) 0.064(4) -0.014(3) 0.052(4) 0.012(4)
C14 0.048(3) 0.084(4) 0.044(3) -0.005(3) 0.026(3) 0.005(3)
C15 0.040(3) 0.071(4) 0.044(3) -0.001(3) 0.017(2) -0.005(3)
C16 0.045(3) 0.052(3) 0.043(3) -0.006(2) 0.020(2) 0.001(2)
C21 0.036(2) 0.050(3) 0.033(2) -0.004(2) 0.015(2) 0.005(2)
C22 0.053(3) 0.078(4) 0.044(3) 0.008(3) 0.014(3) -0.013(3)
C23 0.063(4) 0.094(5) 0.064(4) 0.009(4) 0.024(3) -0.024(3)
C24 0.043(3) 0.094(5) 0.063(4) -0.012(4) 0.013(3) -0.019(3)
C25 0.053(4) 0.106(6) 0.057(4) 0.009(4) -0.003(3) -0.016(4)
C26 0.046(3) 0.077(4) 0.046(3) 0.014(3) 0.002(3) -0.017(3)
C31 0.037(2) 0.040(3) 0.031(2) -0.001(2) 0.015(2) 0.005(2)
C32 0.040(3) 0.055(4) 0.063(3) 0.001(3) 0.018(3) 0.008(2)
C33 0.068(4) 0.067(4) 0.076(4) 0.014(3) 0.032(3) 0.039(4)
C34 0.099(5) 0.036(3) 0.067(4) 0.003(3) 0.031(4) 0.014(4)
C35 0.075(4) 0.044(3) 0.060(4) -0.003(3) 0.014(3) -0.009(3)
C36 0.042(3) 0.047(3) 0.047(3) -0.003(2) 0.009(2) -0.002(2)
C41 0.039(2) 0.037(3) 0.035(2) 0.000(2) 0.014(2) 0.004(2)
C42 0.041(3) 0.051(3) 0.047(3) -0.003(2) 0.012(2) 0.007(2)
C43 0.049(3) 0.066(4) 0.055(3) 0.002(3) 0.005(3) 0.011(3)
C44 0.074(4) 0.056(4) 0.046(3) 0.003(3) 0.004(3) 0.013(3)
C45 0.089(4) 0.064(4) 0.034(3) 0.006(3) 0.022(3) 0.004(3)
C46 0.054(3) 0.060(4) 0.049(3) 0.003(3) 0.022(3) 0.006(3)

loop_
_atom_type_symbol
_atom_type_description
_atom_type_scat_dispersion_real
_atom_type_scat_dispersion_imag
_atom_type_scat_source
Cu Cu 0.3201 1.2651 'International Tables Vol C Tables 4.2.6.8 and 6.1.1.4'
I I -0.4742 1.8119 'International Tables Vol C Tables 4.2.6.8 and 6.1.1.4'
Se Se -0.0929 2.2259 'International Tables Vol C Tables 4.2.6.8 and 6.1.1.4'
P P 0.1023 0.0942 'International Tables Vol C Tables 4.2.6.8 and 6.1.1.4'
C C 0.0033 0.0016 'International Tables Vol C Tables 4.2.6.8 and 6.1.1.4'
H H 0.0000 0.0000 'International Tables Vol C Tables 4.2.6.8 and 6.1.1.4'

loop_
_geom_angle_atom_site_label_1
_geom_angle_atom_site_label_2
_geom_angle_atom_site_label_3
_geom_angle
_geom_angle_site_symmetry_1
_geom_angle_site_symmetry_3
_geom_angle_publ_flag
Se1 Cu1 Se1 96.96(4) . 2 y
Se1 Cu1 I1 131.52(2) . . y
Se1 Cu1 I1 131.52(2) 2 . y
Se2 Cu2 I2 133.83(3) . 7_566 y
Se2 Cu2 I2 107.70(3) . . y
I2 Cu2 I2 118.33(3) 7_566 . y
Se2 Cu2 Cu2 165.08(5) . 7_566 ?
I2 Cu2 Cu2 60.57(3) 7_566 7_566 ?
I2 Cu2 Cu2 57.76(3) . 7_566 ?
Cu2 I2 Cu2 61.67(3) 7_566 . y
P1 Se1 Cu1 107.04(4) . . ?
P2 Se2 Cu2 106.16(4) . . ?
C21 P1 C1 106.6(2) . . ?
C21 P1 C11 107.5(2) . . ?
C1 P1 C11 107.2(2) . . ?
C21 P1 Se1 110.7(2) . . ?
C1 P1 Se1 112.3(2) . . ?
C11 P1 Se1 112.3(1) . . ?
C41 P2 C3 108.4(2) . . ?
C41 P2 C31 105.9(2) . . ?
C3 P2 C31 104.8(2) . . ?
C41 P2 Se2 110.4(2) . . ?
C3 P2 Se2 113.1(2) . . ?
C31 P2 Se2 114.0(2) . . ?
C2 C1 P1 112.9(3) . . ?
C2 C1 H1A 109.0 . . ?
P1 C1 H1A 109.0 . . ?
C2 C1 H1B 109.0 . . ?
P1 C1 H1B 109.0 . . ?
H1A C1 H1B 107.8 . . ?
C3 C2 C1 110.9(4) . . ?
C3 C2 H2A 109.5 . . ?
C1 C2 H2A 109.5 . . ?
C3 C2 H2B 109.5 . . ?
C1 C2 H2B 109.5 . . ?
H2A C2 H2B 108.0 . . ?
C2 C3 P2 116.0(3) . . ?
C2 C3 H3A 108.3 . . ?
P2 C3 H3A 108.3 . . ?
C2 C3 H3B 108.3 . . ?
P2 C3 H3B 108.3 . . ?
H3A C3 H3B 107.4 . . ?
C16 C11 C12 119.4(4) . . ?
C16 C11 P1 122.2(4) . . ?
C12 C11 P1 118.3(4) . . ?
C13 C12 C11 120.7(5) . . ?
C13 C12 H12 119.7 . . ?
C11 C12 H12 119.7 . . ?
C12 C13 C14 119.5(5) . . ?
C12 C13 H13 120.2 . . ?
C14 C13 H13 120.2 . . ?
C15 C14 C13 120.3(5) . . ?
C15 C14 H14 119.9 . . ?
C13 C14 H14 119.9 . . ?
C14 C15 C16 120.0(5) . . ?
C14 C15 H15 120.0 . . ?
C16 C15 H15 120.0 . . ?
C11 C16 C15 120.1(5) . . ?
C11 C16 H16 119.9 . . ?
C15 C16 H16 119.9 . . ?
C22 C21 C26 118.7(4) . . ?
C22 C21 P1 121.0(4) . . ?
C26 C21 P1 120.3(4) . . ?
C21 C22 C23 119.6(5) . . ?
C21 C22 H22 120.2 . . ?
C23 C22 H22 120.2 . . ?
C24 C23 C22 120.9(6) . . ?
C24 C23 H23 119.6 . . ?
C22 C23 H23 119.6 . . ?
C25 C24 C23 119.3(5) . . ?
C25 C24 H24 120.3 . . ?
C23 C24 H24 120.3 . . ?
C24 C25 C26 120.5(5) . . ?
C24 C25 H25 119.7 . . ?
C26 C25 H25 119.7 . . ?
C25 C26 C21 120.9(5) . . ?
C25 C26 H26 119.6 . . ?
C21 C26 H26 119.6 . . ?
C36 C31 C32 119.2(4) . . ?
C36 C31 P2 119.4(3) . . ?
C32 C31 P2 121.3(4) . . ?
C31 C32 C33 119.7(5) . . ?
C31 C32 H32 120.2 . . ?
C33 C32 H32 120.2 . . ?
C34 C33 C32 119.8(5) . . ?
C34 C33 H33 120.1 . . ?
C32 C33 H33 120.1 . . ?
C35 C34 C33 120.6(5) . . ?
C35 C34 H34 119.7 . . ?
C33 C34 H34 119.7 . . ?
C36 C35 C34 119.4(5) . . ?
C36 C35 H35 120.3 . . ?
C34 C35 H35 120.3 . . ?
C35 C36 C31 121.2(5) . . ?
C35 C36 H36 119.4 . . ?
C31 C36 H36 119.4 . . ?
C46 C41 C42 119.3(4) . . ?
C46 C41 P2 118.4(3) . . ?
C42 C41 P2 122.2(4) . . ?
C43 C42 C41 120.0(5) . . ?
C43 C42 H42 120.0 . . ?
C41 C42 H42 120.0 . . ?
C44 C43 C42 121.0(5) . . ?
C44 C43 H43 119.5 . . ?
C42 C43 H43 119.5 . . ?
C43 C44 C45 119.5(5) . . ?
C43 C44 H44 120.2 . . ?
C45 C44 H44 120.2 . . ?
C44 C45 C46 120.2(5) . . ?
C44 C45 H45 119.9 . . ?
C46 C45 H45 119.9 . . ?
C41 C46 C45 120.0(5) . . ?
C41 C46 H46 120.0 . . ?
C45 C46 H46 120.0 . . ?

loop_
_geom_bond_atom_site_label_1
_geom_bond_atom_site_label_2
_geom_bond_distance
_geom_bond_site_symmetry_2
_geom_bond_publ_flag
Cu1 Se1 2.3983(9) . y
Cu1 Se1 2.3983(9) 2 y
Cu1 I1 2.502(1) . y
Cu2 Se2 2.3511(9) . y
Cu2 I2 2.5396(8) 7_566 y
Cu2 I2 2.6150(8) . y
Cu2 Cu2 2.643(1) 7_566 y
I2 Cu2 2.5396(8) 7_566 y
I2 I2 4.4261(8) 7_566 y
Se1 P1 2.147(1) . ?
Se2 P2 2.149(1) . ?
P1 C21 1.799(5) . ?
P1 C1 1.801(5) . ?
P1 C11 1.812(4) . ?
P2 C41 1.809(4) . ?
P2 C3 1.810(4) . ?
P2 C31 1.814(5) . ?
C1 C2 1.530(6) . ?
C1 H1A 0.9700 . ?
C1 H1B 0.9700 . ?
C2 C3 1.511(6) . ?
C2 H2A 0.9700 . ?
C2 H2B 0.9700 . ?
C3 H3A 0.9700 . ?
C3 H3B 0.9700 . ?
C11 C16 1.375(6) . ?
C11 C12 1.384(6) . ?
C12 C13 1.377(7) . ?
C12 H12 0.9300 . ?
C13 C14 1.380(8) . ?
C13 H13 0.9300 . ?
C14 C15 1.371(7) . ?
C14 H14 0.9300 . ?
C15 C16 1.388(6) . ?
C15 H15 0.9300 . ?
C16 H16 0.9300 . ?
C21 C22 1.376(7) . ?
C21 C26 1.381(6) . ?
C22 C23 1.390(7) . ?
C22 H22 0.9300 . ?
C23 C24 1.366(7) . ?
C23 H23 0.9300 . ?
C24 C25 1.361(8) . ?
C24 H24 0.9300 . ?
C25 C26 1.372(7) . ?
C25 H25 0.9300 . ?
C26 H26 0.9300 . ?
C31 C36 1.375(6) . ?
C31 C32 1.379(6) . ?
C32 C33 1.385(7) . ?
C32 H32 0.9300 . ?
C33 C34 1.369(8) . ?
C33 H33 0.9300 . ?
C34 C35 1.366(8) . ?
C34 H34 0.9300 . ?
C35 C36 1.364(7) . ?
C35 H35 0.9300 . ?
C36 H36 0.9300 . ?
C41 C46 1.384(6) . ?
C41 C42 1.392(6) . ?
C42 C43 1.378(7) . ?
C42 H42 0.9300 . ?
C43 C44 1.372(7) . ?
C43 H43 0.9300 . ?
C44 C45 1.380(8) . ?
C44 H44 0.9300 . ?
C45 C46 1.395(7) . ?
C45 H45 0.9300 . ?
C46 H46 0.9300 . ?

loop_
_geom_torsion_atom_site_label_1
_geom_torsion_atom_site_label_2
_geom_torsion_atom_site_label_3
_geom_torsion_atom_site_label_4
_geom_torsion
_geom_torsion_site_symmetry_1
_geom_torsion_site_symmetry_2
_geom_torsion_site_symmetry_3
_geom_torsion_site_symmetry_4
_geom_torsion_publ_flag
Se2 Cu2 I2 Cu2 176.27(5) . . . 7_566 ?
I2 Cu2 I2 Cu2 0.0 7_566 . . 7_566 ?
Se2 Cu2 I2 I2 176.27(5) . . . 7_566 ?
Cu2 Cu2 I2 I2 0.0 7_566 . . 7_566 ?
Se1 Cu1 Se1 P1 153.58(4) 2 . . . ?
I1 Cu1 Se1 P1 -26.42(4) . . . . ?
I2 Cu2 Se2 P2 7.36(6) 7_566 . . . ?
I2 Cu2 Se2 P2 -168.08(4) . . . . ?
Cu2 Cu2 Se2 P2 -155.74(18) 7_566 . . . ?
Cu1 Se1 P1 C21 166.55(15) . . . . ?
Cu1 Se1 P1 C1 47.60(16) . . . . ?
Cu1 Se1 P1 C11 -73.31(17) . . . . ?
Cu2 Se2 P2 C41 154.87(15) . . . . ?
Cu2 Se2 P2 C3 33.35(17) . . . . ?
Cu2 Se2 P2 C31 -86.15(16) . . . . ?
C21 P1 C1 C2 -64.2(4) . . . . ?
C11 P1 C1 C2 -179.1(3) . . . . ?
Se1 P1 C1 C2 57.1(3) . . . . ?
P1 C1 C2 C3 -177.9(3) . . . . ?
C1 C2 C3 P2 -178.7(3) . . . . ?
C41 P2 C3 C2 -72.3(4) . . . . ?
C31 P2 C3 C2 175.1(3) . . . . ?
Se2 P2 C3 C2 50.4(4) . . . . ?
C21 P1 C11 C16 -128.4(4) . . . . ?
C1 P1 C11 C16 -14.1(4) . . . . ?
Se1 P1 C11 C16 109.7(4) . . . . ?
C21 P1 C11 C12 54.4(4) . . . . ?
C1 P1 C11 C12 168.7(4) . . . . ?
Se1 P1 C11 C12 -67.5(4) . . . . ?
C16 C11 C12 C13 -1.0(8) . . . . ?
P1 C11 C12 C13 176.3(4) . . . . ?
C11 C12 C13 C14 1.0(9) . . . . ?
C12 C13 C14 C15 -0.3(8) . . . . ?
C13 C14 C15 C16 -0.3(8) . . . . ?
C12 C11 C16 C15 0.4(7) . . . . ?
P1 C11 C16 C15 -176.8(3) . . . . ?
C14 C15 C16 C11 0.3(7) . . . . ?
C1 P1 C21 C22 110.4(4) . . . . ?
C11 P1 C21 C22 -134.8(4) . . . . ?
Se1 P1 C21 C22 -11.9(4) . . . . ?
C1 P1 C21 C26 -67.0(4) . . . . ?
C11 P1 C21 C26 47.7(5) . . . . ?
Se1 P1 C21 C26 170.6(4) . . . . ?
C26 C21 C22 C23 1.1(8) . . . . ?
P1 C21 C22 C23 -176.4(4) . . . . ?
C21 C22 C23 C24 -0.6(9) . . . . ?
C22 C23 C24 C25 -0.2(10) . . . . ?
C23 C24 C25 C26 0.5(10) . . . . ?
C24 C25 C26 C21 0.0(10) . . . . ?
C22 C21 C26 C25 -0.8(8) . . . . ?
P1 C21 C26 C25 176.8(5) . . . . ?
C41 P2 C31 C36 -55.1(4) . . . . ?
C3 P2 C31 C36 59.4(4) . . . . ?
Se2 P2 C31 C36 -176.6(3) . . . . ?
C41 P2 C31 C32 127.7(4) . . . . ?
C3 P2 C31 C32 -117.8(4) . . . . ?
Se2 P2 C31 C32 6.2(4) . . . . ?
C36 C31 C32 C33 -0.6(7) . . . . ?
P2 C31 C32 C33 176.6(4) . . . . ?
C31 C32 C33 C34 -0.3(9) . . . . ?
C32 C33 C34 C35 1.2(9) . . . . ?
C33 C34 C35 C36 -1.4(9) . . . . ?
C34 C35 C36 C31 0.5(8) . . . . ?
C32 C31 C36 C35 0.4(7) . . . . ?
P2 C31 C36 C35 -176.8(4) . . . . ?
C3 P2 C41 C46 174.6(4) . . . . ?
C31 P2 C41 C46 -73.5(4) . . . . ?
Se2 P2 C41 C46 50.3(4) . . . . ?
C3 P2 C41 C42 -8.4(5) . . . . ?
C31 P2 C41 C42 103.5(4) . . . . ?
Se2 P2 C41 C42 -132.7(4) . . . . ?
C46 C41 C42 C43 0.1(7) . . . . ?
P2 C41 C42 C43 -176.8(4) . . . . ?
C41 C42 C43 C44 0.3(8) . . . . ?
C42 C43 C44 C45 -0.3(9) . . . . ?
C43 C44 C45 C46 -0.1(9) . . . . ?
C42 C41 C46 C45 -0.5(7) . . . . ?
P2 C41 C46 C45 176.5(4) . . . . ?
C44 C45 C46 C41 0.6(8) . . . . ?
